data_4100132
_journal_name_full 'Journal of the American Chemical Society'
_journal_paper_doi 10.1021/ja042233m
_journal_year 2005
_chemical_formula_moiety 'C36 H32 B N20, C20 H19 N4, 8(C2 H6 O S), 4(C7 H8)'
_chemical_formula_sum 'C100 H131 B N24 O8 S8'
_chemical_formula_weight 2064.58
_space_group_IT_number 13
_symmetry_cell_setting monoclinic
_symmetry_space_group_name_Hall '-P 2yac'
_symmetry_space_group_name_H-M 'P 1 2/n 1'
_cell_angle_alpha 90.00
_cell_angle_beta 92.11(5)
_cell_angle_gamma 90.00
_cell_formula_units_Z 2
_cell_length_a 12.845(8)
_cell_length_b 17.134(10)
_cell_length_c 23.896(16)
_cell_measurement_temperature 225(2)
_cell_volume 5256(6)
_diffrn_ambient_temperature 225(2)
_exptl_crystal_density_diffrn 1.305
_refine_diff_density_rms 0.047
_cod_depositor_comments
;
The following automatic conversions were performed:
'_symmetry_cell_setting' value 'Monoclinic' changed to 'monoclinic'
according to '/home/saulius/struct/CIF-dictionaries/cif_core.dic'
dictionary named 'cif_core.dic' version 2.4.1 from
2010-06-29.

'_geom_bond_publ_flag' value 'Y' changed to 'y' according to
'/home/saulius/struct/CIF-dictionaries/cif_core.dic' dictionary named
'cif_core.dic' version 2.4.1 from 2010-06-29 (34 times).

Automatic conversion script
Id: cif_fix_enum 1527 2010-12-29 10:47:43Z saulius 
;
_cod_original_sg_symbol_H-M 'P 2/n'
_cod_database_code 4100132

loop_
_symmetry_equiv_pos_as_xyz
'x, y, z'
'-x+1/2, y, -z+1/2'
'-x, -y, -z'
'x-1/2, -y, z-1/2'

loop_
_atom_site_label
_atom_site_type_symbol
_atom_site_fract_x
_atom_site_fract_y
_atom_site_fract_z
_atom_site_U_iso_or_equiv
_atom_site_adp_type
_atom_site_occupancy
_atom_site_symmetry_multiplicity
_atom_site_calc_flag
_atom_site_refinement_flags
_atom_site_disorder_assembly
_atom_site_disorder_group
B1 B 0.2500 -0.0734(4) 0.2500 0.074(5) Uani 1 2 d SDU . .
C21 C 0.1596(5) -0.0154(3) 0.2297(2) 0.085(2) Uani 1 1 d DU . .
C22 C 0.0625(5) -0.0208(3) 0.2515(2) 0.085(2) Uani 1 1 d DU . .
H22 H 0.0521 -0.0556 0.2812 0.102 Uiso 1 1 calc R . .
C23 C -0.0213(4) 0.0240(3) 0.2307(2) 0.094(2) Uani 1 1 d DU . .
H23 H -0.0874 0.0198 0.2460 0.113 Uiso 1 1 calc R . .
C24 C -0.0037(4) 0.0756(3) 0.1862(2) 0.101(2) Uani 1 1 d DU . .
C25 C 0.0953(5) 0.0812(3) 0.1641(2) 0.101(2) Uani 1 1 d DU . .
H25 H 0.1063 0.1159 0.1344 0.121 Uiso 1 1 calc R . .
C26 C 0.1779(4) 0.0360(3) 0.1853(2) 0.092(2) Uani 1 1 d DU . .
H26 H 0.2443 0.0398 0.1703 0.111 Uiso 1 1 calc R . .
C27 C -0.0863(4) 0.1215(3) 0.1563(3) 0.115(2) Uani 1 1 d DU . .
N28 N -0.1735(4) 0.1339(2) 0.1881(2) 0.116(2) Uani 1 1 d DU . .
C29 C -0.2598(4) 0.1742(2) 0.1659(2) 0.117(2) Uani 1 1 d DU . .
N210 N -0.2574(4) 0.2019(3) 0.1114(2) 0.120(2) Uani 1 1 d DU . .
C211 C -0.1701(5) 0.1894(3) 0.0797(2) 0.118(2) Uani 1 1 d DU . .
N212 N -0.0841(4) 0.1494(3) 0.1017(2) 0.115(2) Uani 1 1 d DU . .
N213 N -0.3490(4) 0.1918(2) 0.1889(2) 0.099(2) Uani 1 1 d DU . .
H21B H -0.3966 0.2177 0.1698 0.149 Uiso 1 1 calc R . .
H21A H -0.3600 0.1776 0.2231 0.149 Uiso 1 1 calc R . .
N214 N -0.1529(5) 0.2079(4) 0.0247(3) 0.173(3) Uani 1 1 d D . .
H21D H -0.0949 0.1942 0.0097 0.260 Uiso 1 1 calc R . .
H21C H -0.2000 0.2332 0.0049 0.260 Uiso 1 1 calc R . .
C11 C 0.2955(5) -0.1283(3) 0.2033(2) 0.124(2) Uani 1 1 d GDU . .
C12 C 0.2448(3) -0.1271(3) 0.1509(3) 0.125(2) Uani 1 1 d GDU . .
H12 H 0.1938 -0.0890 0.1426 0.150 Uiso 1 1 calc . . .
C13 C 0.2695(4) -0.1821(4) 0.11077(18) 0.125(2) Uani 1 1 d GDU . .
H13 H 0.2352 -0.1813 0.0753 0.150 Uiso 1 1 calc . . .
C14 C 0.3448(5) -0.2384(3) 0.1230(2) 0.123(2) Uani 1 1 d GDU . .
C15 C 0.3956(3) -0.2397(3) 0.1754(3) 0.125(2) Uani 1 1 d GDU . .
H15 H 0.4465 -0.2777 0.1837 0.150 Uiso 1 1 calc . . .
C16 C 0.3709(4) -0.1846(4) 0.21555(17) 0.121(2) Uani 1 1 d GDU . .
H16 H 0.4052 -0.1855 0.2510 0.145 Uiso 1 1 calc . . .
C17 C 0.3702(3) -0.3053(3) 0.08635(18) 0.147(2) Uani 1 1 d GDU . .
N18 N 0.3472(3) -0.29206(19) 0.02985(19) 0.140(2) Uani 1 1 d GDU . .
C19 C 0.3737(2) -0.34746(19) -0.00966(16) 0.140(2) Uani 1 1 d GDU . .
N110 N 0.4232(3) -0.41606(19) 0.00732(18) 0.145(2) Uani 1 1 d GDU . .
C111 C 0.4463(3) -0.4293(2) 0.0638(2) 0.148(2) Uani 1 1 d GDU . .
N112 N 0.4198(3) -0.3739(3) 0.10334(16) 0.147(2) Uani 1 1 d GDU . .
N113 N 0.3578(4) -0.3450(3) -0.06502(16) 0.163(3) Uani 1 1 d GDU . .
H11B H 0.3271 -0.3048 -0.0806 0.245 Uiso 1 1 calc R . .
H11A H 0.3780 -0.3836 -0.0856 0.245 Uiso 1 1 calc R . .
N114 N 0.4943(4) -0.4915(3) 0.0911(2) 0.121(3) Uani 1 1 d D . .
H11D H 0.5158 -0.5312 0.0721 0.182 Uiso 1 1 calc R . .
H11C H 0.5031 -0.4908 0.1274 0.182 Uiso 1 1 calc R . .

loop_
_atom_site_aniso_label
_atom_site_aniso_U_11
_atom_site_aniso_U_22
_atom_site_aniso_U_33
_atom_site_aniso_U_23
_atom_site_aniso_U_13
_atom_site_aniso_U_12
B1 0.081(6) 0.072(6) 0.068(6) 0.000 0.000(4) 0.000
C21 0.085(3) 0.086(3) 0.084(3) -0.003(3) 0.000(3) 0.002(3)
C22 0.092(3) 0.083(3) 0.080(3) -0.003(3) 0.001(3) -0.002(3)
C23 0.100(3) 0.092(3) 0.091(3) 0.000(3) 0.005(3) 0.001(3)
C24 0.102(3) 0.102(3) 0.100(3) -0.001(3) 0.008(3) 0.001(3)
C25 0.103(3) 0.101(3) 0.097(3) 0.003(3) 0.008(3) 0.002(3)
C26 0.092(3) 0.093(3) 0.092(3) 0.004(3) 0.000(3) 0.008(3)
C27 0.114(3) 0.119(3) 0.113(4) -0.001(3) 0.004(3) 0.002(3)
N28 0.113(4) 0.123(4) 0.113(4) -0.005(3) 0.003(3) -0.002(3)
C29 0.117(3) 0.120(3) 0.114(4) 0.003(3) 0.000(3) 0.002(3)
N210 0.121(4) 0.125(3) 0.114(4) 0.010(4) 0.001(3) 0.003(3)
C211 0.117(4) 0.122(3) 0.115(4) 0.004(3) 0.004(3) 0.002(3)
N212 0.113(4) 0.123(4) 0.111(4) 0.003(4) 0.012(3) 0.002(3)
N213 0.077(4) 0.110(5) 0.111(5) 0.006(4) 0.003(4) 0.029(4)
N214 0.159(7) 0.173(8) 0.190(9) -0.030(7) 0.037(6) 0.008(6)
C11 0.124(3) 0.123(3) 0.125(4) 0.001(3) 0.008(3) -0.001(3)
C12 0.123(3) 0.125(3) 0.128(4) -0.005(3) 0.006(3) -0.007(3)
C13 0.122(3) 0.125(4) 0.127(4) -0.007(3) 0.006(3) -0.007(3)
C14 0.124(3) 0.120(3) 0.124(4) -0.005(3) 0.002(3) -0.002(3)
C15 0.128(3) 0.123(3) 0.123(4) 0.000(3) 0.003(3) -0.001(3)
C16 0.123(3) 0.120(4) 0.121(3) 0.005(3) 0.004(3) 0.001(3)
C17 0.146(3) 0.148(4) 0.148(4) 0.009(3) 0.005(3) 0.006(3)
N18 0.136(4) 0.144(4) 0.139(4) 0.010(4) 0.004(4) 0.008(3)
C19 0.135(3) 0.142(4) 0.142(4) 0.004(3) 0.002(3) 0.001(3)
N110 0.143(4) 0.150(4) 0.141(4) 0.008(4) 0.000(4) 0.006(3)
C111 0.148(3) 0.150(4) 0.147(4) 0.003(3) 0.007(3) 0.007(3)
N112 0.147(4) 0.145(4) 0.150(4) 0.005(4) 0.007(4) 0.015(4)
N113 0.147(6) 0.155(6) 0.187(7) 0.007(6) 0.004(5) 0.005(5)
N114 0.156(6) 0.115(6) 0.094(6) 0.010(5) 0.016(5) 0.018(5)

loop_
_geom_bond_atom_site_label_1
_geom_bond_atom_site_label_2
_geom_bond_site_symmetry_1
_geom_bond_site_symmetry_2
_geom_bond_distance
_geom_bond_publ_flag
B1 C11 . 2 1.588(4) y
B1 C11 . . 1.588(4) y
B1 C21 . 2 1.591(4) y
B1 C21 . . 1.591(4) y
C21 C22 . . 1.372(9) y
C21 C26 . . 1.405(4) y
C22 C23 . . 1.399(4) y
C22 H22 . . 0.94 ?
C23 C24 . . 1.407(4) y
C23 H23 . . 0.94 ?
C24 C25 . . 1.398(4) y
C24 C27 . . 1.482(5) y
C25 C26 . . 1.394(4) y
C25 H25 . . 0.94 ?
C26 H26 . . 0.94 ?
C27 N212 . . 1.391(9) y
C27 N28 . . 1.394(4) y
N28 C29 . . 1.395(4) y
C29 N213 . . 1.324(4) y
C29 N210 . . 1.387(4) y
N210 C211 . . 1.392(4) y
C211 N214 . . 1.379(6) y
C211 N212 . . 1.386(4) y
N213 H21b . . 0.87 ?
N213 H21a . . 0.87 ?
N214 H21d . . 0.87 ?
N214 H21c . . 0.87 ?
C11 C12 . . 1.39 y
C11 C16 . . 1.39 y
C12 C13 . . 1.39 y
C12 H12 . . 0.94 ?
C13 C14 . . 1.39 y
C13 H13 . . 0.94 ?
C14 C15 . . 1.39 y
C14 C17 . . 1.486 y
C15 C16 . . 1.39 y
C15 H15 . . 0.94 ?
C16 H16 . . 0.94 ?
C17 N18 . . 1.39 y
C17 N112 . . 1.39 y
N18 C19 . . 1.39 y
C19 N113 . . 1.3318 y
C19 N110 . . 1.39 y
N110 C111 . . 1.39 y
C111 N114 . . 1.383(5) y
C111 N112 . . 1.39 y
N113 H11b . . 0.87 ?
N113 H11a . . 0.87 ?
N114 H11d . . 0.87 ?
N114 H11c . . 0.87 ?
